data_2231048
loop_
_publ_author_name
'Zhang, Xiangdong'
'Zhang, Rui'
'Ge, Chunhua'
'Zhang, Xiaoyan'

_publ_section_title
;
 Ethyl [(benzylazaniumyl)(2-hydroxyphenyl)methyl]phosphonate
;
_journal_coeditor_code CV5124
_journal_issue 8
_journal_name_full 'Acta Crystallographica Section E'
_journal_page_first o2006
_journal_paper_doi 10.1107/S1600536811026444
_journal_volume 67
_journal_year 2011
_chemical_formula_iupac 'C16 H20 N O4 P'
_chemical_formula_moiety 'C16 H20 N O4 P'
_chemical_formula_sum 'C16 H20 N O4 P'
_chemical_formula_weight 321.30
_chemical_name_systematic
;
Ethyl [(benzylazaniumyl)(2-hydroxyphenyl)methyl]phosphonate
;
_space_group_IT_number 15
_symmetry_cell_setting monoclinic
_symmetry_space_group_name_Hall '-C 2yc'
_symmetry_space_group_name_H-M 'C 1 2/c 1'
_atom_sites_solution_hydrogens geom
_atom_sites_solution_primary direct
_atom_sites_solution_secondary difmap
_audit_creation_method SHELXL-97
_cell_angle_alpha 90.00
_cell_angle_beta 124.464(2)
_cell_angle_gamma 90.00
_cell_formula_units_Z 8
_cell_length_a 28.069(3)
_cell_length_b 6.0927(7)
_cell_length_c 22.333(3)
_cell_measurement_reflns_used 187
_cell_measurement_temperature 296(2)
_cell_measurement_theta_max 22.46
_cell_measurement_theta_min 2.63
_cell_volume 3148.9(7)
_computing_cell_refinement 'SAINT (Bruker, 2001)'
_computing_data_collection 'SMART (Bruker, 2001)'
_computing_data_reduction 'SAINT (Bruker, 2001)'
_computing_molecular_graphics 'SHELXTL (Sheldrick, 2008)'
_computing_publication_material 'SHELXL97 (Sheldrick, 2008), PLATON (Spek, 2009) and WinGX (Farrugia, 1999)'
_computing_structure_refinement 'SHELXL97 (Sheldrick, 2008)'
_computing_structure_solution 'SHELXS97 (Sheldrick, 2008)'
_diffrn_ambient_temperature 296(2)
_diffrn_measured_fraction_theta_full 0.998
_diffrn_measured_fraction_theta_max 0.998
_diffrn_measurement_device_type 'Bruker SMART CCD area-detector'
_diffrn_measurement_method '\f and \w'
_diffrn_radiation_monochromator graphite
_diffrn_radiation_source 'fine-focus sealed tube'
_diffrn_radiation_type MoK\a
_diffrn_radiation_wavelength 0.71073
_diffrn_reflns_av_R_equivalents 0.0565
_diffrn_reflns_av_sigmaI/netI 0.0669
_diffrn_reflns_limit_h_max 33
_diffrn_reflns_limit_h_min -34
_diffrn_reflns_limit_k_max 7
_diffrn_reflns_limit_k_min -7
_diffrn_reflns_limit_l_max 27
_diffrn_reflns_limit_l_min -19
_diffrn_reflns_number 8453
_diffrn_reflns_theta_full 26.00
_diffrn_reflns_theta_max 26.00
_diffrn_reflns_theta_min 1.76
_exptl_absorpt_coefficient_mu 0.192
_exptl_absorpt_correction_T_max 0.969
_exptl_absorpt_correction_T_min 0.955
_exptl_absorpt_correction_type multi-scan
_exptl_absorpt_process_details '(SADABS; Bruker, 2001)'
_exptl_crystal_colour colourless
_exptl_crystal_density_diffrn 1.355
_exptl_crystal_density_method 'not measured'
_exptl_crystal_description block
_exptl_crystal_F_000 1360
_exptl_crystal_size_max 0.28
_exptl_crystal_size_mid 0.25
_exptl_crystal_size_min 0.19
_refine_diff_density_max 0.297
_refine_diff_density_min -0.283
_refine_ls_extinction_method none
_refine_ls_goodness_of_fit_ref 0.997
_refine_ls_hydrogen_treatment mixed
_refine_ls_matrix_type full
_refine_ls_number_parameters 209
_refine_ls_number_reflns 3104
_refine_ls_number_restraints 0
_refine_ls_restrained_S_all 0.997
_refine_ls_R_factor_all 0.0934
_refine_ls_R_factor_gt 0.0490
_refine_ls_shift/su_max 0.001
_refine_ls_shift/su_mean 0.000
_refine_ls_structure_factor_coef Fsqd
_refine_ls_weighting_details 'calc w=1/[\s^2^(Fo^2^)+(0.0504P)^2^] where P=(Fo^2^+2Fc^2^)/3'
_refine_ls_weighting_scheme calc
_refine_ls_wR_factor_gt 0.1052
_refine_ls_wR_factor_ref 0.1207
_reflns_number_gt 1918
_reflns_number_total 3104
_reflns_threshold_expression I>2sigma(I)
_cod_data_source_file cv5124.cif
_cod_data_source_block I
_cod_original_cell_volume 3149.0(6)
_cod_original_sg_symbol_H-M 'C 2/c'
_cod_database_code 2231048
_cod_database_fobs_code 2231048

loop_
_symmetry_equiv_pos_as_xyz
'x, y, z'
'-x, y, -z+1/2'
'x+1/2, y+1/2, z'
'-x+1/2, y+1/2, -z+1/2'
'-x, -y, -z'
'x, -y, z-1/2'
'-x+1/2, -y+1/2, -z'
'x+1/2, -y+1/2, z-1/2'

loop_
_atom_site_type_symbol
_atom_site_label
_atom_site_fract_x
_atom_site_fract_y
_atom_site_fract_z
_atom_site_U_iso_or_equiv
_atom_site_adp_type
_atom_site_calc_flag
_atom_site_refinement_flags
_atom_site_occupancy
_atom_site_symmetry_multiplicity
P P1 0.17738(3) 0.87761(11) 0.22830(4) 0.0315(2) Uani d . 1 1
O O3 0.11541(7) 0.8149(3) 0.20942(10) 0.0399(5) Uani d . 1 1
N N1 0.23047(10) 0.8251(4) 0.15689(12) 0.0303(5) Uani d . 1 1
O O2 0.22470(8) 0.7684(3) 0.29547(9) 0.0393(5) Uani d . 1 1
C C18 0.17490(11) 0.7697(4) 0.14969(13) 0.0301(6) Uani d . 1 1
H H18 0.1735 0.6094 0.1520 0.036 Uiso calc R 1 1
C C8 0.12149(11) 0.8387(4) 0.07710(13) 0.0315(6) Uani d . 1 1
O O1 0.17840(8) 1.1221(3) 0.22305(10) 0.0376(5) Uani d . 1 1
O O4 0.15309(10) 1.2130(3) 0.08789(11) 0.0586(6) Uani d . 1 1
H H4A 0.1652 1.2047 0.1309 0.088 Uiso calc R 1 1
C C2 0.28397(12) 0.7998(5) 0.09779(14) 0.0378(7) Uani d . 1 1
C C10 0.06502(13) 1.1018(5) -0.01849(15) 0.0448(7) Uani d . 1 1
H H10 0.0610 1.2415 -0.0376 0.054 Uiso calc R 1 1
C C1 0.23072(12) 0.7379(5) 0.09411(15) 0.0424(7) Uani d . 1 1
H H1A 0.2277 0.5791 0.0932 0.051 Uiso calc R 1 1
H H1B 0.1971 0.7936 0.0492 0.051 Uiso calc R 1 1
C C13 0.07828(12) 0.6856(5) 0.03567(15) 0.0399(7) Uani d . 1 1
H H13 0.0826 0.5438 0.0535 0.048 Uiso calc R 1 1
C C9 0.11301(12) 1.0518(4) 0.04989(15) 0.0375(7) Uani d . 1 1
C C11 0.02300(13) 0.9456(5) -0.05861(16) 0.0474(8) Uani d . 1 1
H H11 -0.0095 0.9812 -0.1042 0.057 Uiso calc R 1 1
C C7 0.32831(13) 0.6516(5) 0.12183(16) 0.0505(8) Uani d . 1 1
H H7 0.3259 0.5144 0.1382 0.061 Uiso calc R 1 1
C C12 0.02899(12) 0.7382(5) -0.03144(16) 0.0451(8) Uani d . 1 1
H H12 0.0002 0.6339 -0.0578 0.054 Uiso calc R 1 1
C C5 0.38007(15) 0.9030(7) 0.09799(19) 0.0648(10) Uani d . 1 1
H H5 0.4122 0.9375 0.0978 0.078 Uiso calc R 1 1
C C3 0.28884(14) 1.0027(5) 0.07376(17) 0.0511(8) Uani d . 1 1
H H3A 0.2595 1.1056 0.0572 0.061 Uiso calc R 1 1
C C14 0.10333(14) 0.5962(5) 0.2229(2) 0.0629(10) Uani d . 1 1
H H14A 0.1335 0.5506 0.2718 0.075 Uiso calc R 1 1
H H14B 0.1024 0.4934 0.1890 0.075 Uiso calc R 1 1
C C15 0.04702(15) 0.5964(7) 0.2139(2) 0.0851(13) Uani d . 1 1
H H15A 0.0485 0.6956 0.2483 0.128 Uiso calc R 1 1
H H15B 0.0386 0.4511 0.2220 0.128 Uiso calc R 1 1
H H15C 0.0173 0.6426 0.1655 0.128 Uiso calc R 1 1
C C4 0.33690(16) 1.0534(6) 0.07413(19) 0.0635(10) Uani d . 1 1
H H4 0.3399 1.1903 0.0581 0.076 Uiso calc R 1 1
C C6 0.37635(15) 0.7037(6) 0.12200(19) 0.0648(10) Uani d . 1 1
H H6 0.4060 0.6021 0.1386 0.078 Uiso calc R 1 1
H H1NA 0.2628(13) 0.754(4) 0.1997(16) 0.050(9) Uiso d . 1 1
H H1NB 0.2378(11) 0.963(4) 0.1627(14) 0.033(8) Uiso d . 1 1

loop_
_atom_site_aniso_label
_atom_site_aniso_U_11
_atom_site_aniso_U_22
_atom_site_aniso_U_33
_atom_site_aniso_U_12
_atom_site_aniso_U_13
_atom_site_aniso_U_23
P1 0.0278(4) 0.0342(4) 0.0320(4) -0.0001(3) 0.0167(3) -0.0020(3)
O3 0.0304(11) 0.0432(12) 0.0473(12) -0.0015(9) 0.0227(10) 0.0046(9)
N1 0.0311(14) 0.0301(14) 0.0293(13) 0.0002(11) 0.0169(12) -0.0005(11)
O2 0.0338(11) 0.0488(12) 0.0306(10) 0.0068(9) 0.0155(9) 0.0055(9)
C18 0.0285(15) 0.0256(14) 0.0321(15) 0.0010(11) 0.0147(13) 0.0016(11)
C8 0.0306(15) 0.0350(16) 0.0265(14) 0.0032(12) 0.0147(12) -0.0019(12)
O1 0.0369(11) 0.0333(11) 0.0418(11) -0.0045(9) 0.0218(10) -0.0078(9)
O4 0.0591(15) 0.0372(12) 0.0452(13) -0.0073(11) 0.0090(12) 0.0035(10)
C2 0.0379(17) 0.0472(18) 0.0300(15) -0.0016(14) 0.0202(14) -0.0071(13)
C10 0.0451(19) 0.0437(18) 0.0351(16) 0.0101(15) 0.0164(15) 0.0067(14)
C1 0.0429(18) 0.0532(19) 0.0337(16) -0.0061(14) 0.0232(15) -0.0111(14)
C13 0.0319(17) 0.0465(18) 0.0390(16) -0.0002(14) 0.0187(14) -0.0035(14)
C9 0.0333(17) 0.0368(17) 0.0346(15) 0.0021(13) 0.0145(13) -0.0016(13)
C11 0.0347(18) 0.066(2) 0.0312(16) 0.0105(16) 0.0126(14) -0.0002(16)
C7 0.058(2) 0.055(2) 0.0491(19) 0.0096(17) 0.0372(18) 0.0018(16)
C12 0.0272(17) 0.060(2) 0.0375(17) -0.0078(14) 0.0117(14) -0.0112(15)
C5 0.054(2) 0.096(3) 0.061(2) -0.021(2) 0.043(2) -0.016(2)
C3 0.057(2) 0.0476(19) 0.0494(19) 0.0017(16) 0.0301(17) -0.0012(16)
C14 0.054(2) 0.068(2) 0.064(2) -0.0147(18) 0.0314(19) 0.0084(19)
C15 0.046(2) 0.119(3) 0.081(3) -0.016(2) 0.031(2) 0.024(2)
C4 0.078(3) 0.068(2) 0.062(2) -0.020(2) 0.049(2) -0.0062(19)
C6 0.054(2) 0.087(3) 0.066(2) 0.016(2) 0.042(2) -0.001(2)

loop_
_atom_type_symbol
_atom_type_description
_atom_type_scat_dispersion_real
_atom_type_scat_dispersion_imag
_atom_type_scat_source
C C 0.0033 0.0016 'International Tables Vol C Tables 4.2.6.8 and 6.1.1.4'
H H 0.0000 0.0000 'International Tables Vol C Tables 4.2.6.8 and 6.1.1.4'
N N 0.0061 0.0033 'International Tables Vol C Tables 4.2.6.8 and 6.1.1.4'
O O 0.0106 0.0060 'International Tables Vol C Tables 4.2.6.8 and 6.1.1.4'
P P 0.1023 0.0942 'International Tables Vol C Tables 4.2.6.8 and 6.1.1.4'

loop_
_geom_angle_atom_site_label_1
_geom_angle_atom_site_label_2
_geom_angle_atom_site_label_3
_geom_angle
O2 P1 O1 118.69(11)
O2 P1 O3 112.33(10)
O1 P1 O3 106.60(10)
O2 P1 C18 109.48(11)
O1 P1 C18 105.86(11)
O3 P1 C18 102.51(11)
C14 O3 P1 121.11(18)
C1 N1 C18 111.8(2)
C1 N1 H1NA 105.4(16)
C18 N1 H1NA 109.7(16)
C1 N1 H1NB 111.2(17)
C18 N1 H1NB 112.3(17)
H1NA N1 H1NB 106(2)
N1 C18 C8 112.8(2)
N1 C18 P1 109.82(16)
C8 C18 P1 113.68(17)
N1 C18 H18 106.7
C8 C18 H18 106.7
P1 C18 H18 106.7
C13 C8 C9 117.7(2)
C13 C8 C18 119.2(2)
C9 C8 C18 123.0(2)
C9 O4 H4A 109.5
C7 C2 C3 118.1(3)
C7 C2 C1 120.6(3)
C3 C2 C1 121.2(3)
C11 C10 C9 120.4(3)
C11 C10 H10 119.8
C9 C10 H10 119.8
C2 C1 N1 113.0(2)
C2 C1 H1A 109.0
N1 C1 H1A 109.0
C2 C1 H1B 109.0
N1 C1 H1B 109.0
H1A C1 H1B 107.8
C12 C13 C8 121.8(3)
C12 C13 H13 119.1
C8 C13 H13 119.1
O4 C9 C10 118.2(3)
O4 C9 C8 121.3(2)
C10 C9 C8 120.4(3)
C12 C11 C10 120.2(3)
C12 C11 H11 119.9
C10 C11 H11 119.9
C2 C7 C6 121.0(3)
C2 C7 H7 119.5
C6 C7 H7 119.5
C11 C12 C13 119.3(3)
C11 C12 H12 120.3
C13 C12 H12 120.3
C6 C5 C4 120.4(3)
C6 C5 H5 119.8
C4 C5 H5 119.8
C4 C3 C2 120.6(3)
C4 C3 H3A 119.7
C2 C3 H3A 119.7
O3 C14 C15 109.2(3)
O3 C14 H14A 109.8
C15 C14 H14A 109.8
O3 C14 H14B 109.8
C15 C14 H14B 109.8
H14A C14 H14B 108.3
C14 C15 H15A 109.5
C14 C15 H15B 109.5
H15A C15 H15B 109.5
C14 C15 H15C 109.5
H15A C15 H15C 109.5
H15B C15 H15C 109.5
C5 C4 C3 120.1(3)
C5 C4 H4 120.0
C3 C4 H4 120.0
C5 C6 C7 119.8(3)
C5 C6 H6 120.1
C7 C6 H6 120.1

loop_
_geom_bond_atom_site_label_1
_geom_bond_atom_site_label_2
_geom_bond_distance
P1 O2 1.4841(18)
P1 O1 1.4961(18)
P1 O3 1.5874(18)
P1 C18 1.839(3)
O3 C14 1.448(3)
N1 C1 1.503(3)
N1 C18 1.513(3)
N1 H1NA 0.97(3)
N1 H1NB 0.86(3)
C18 C8 1.517(3)
C18 H18 0.9800
C8 C13 1.388(3)
C8 C9 1.396(4)
O4 C9 1.367(3)
O4 H4A 0.8200
C2 C7 1.377(4)
C2 C3 1.384(4)
C2 C1 1.498(4)
C10 C11 1.380(4)
C10 C9 1.382(4)
C10 H10 0.9300
C1 H1A 0.9700
C1 H1B 0.9700
C13 C12 1.384(4)
C13 H13 0.9300
C11 C12 1.370(4)
C11 H11 0.9300
C7 C6 1.383(4)
C7 H7 0.9300
C12 H12 0.9300
C5 C6 1.355(5)
C5 C4 1.364(5)
C5 H5 0.9300
C3 C4 1.380(4)
C3 H3A 0.9300
C14 C15 1.477(4)
C14 H14A 0.9700
C14 H14B 0.9700
C15 H15A 0.9600
C15 H15B 0.9600
C15 H15C 0.9600
C4 H4 0.9300
C6 H6 0.9300

loop_
_geom_hbond_atom_site_label_D
_geom_hbond_atom_site_label_H
_geom_hbond_atom_site_label_A
_geom_hbond_site_symmetry_A
_geom_hbond_distance_DH
_geom_hbond_distance_HA
_geom_hbond_distance_DA
_geom_hbond_angle_DHA
N1 H1NA O1 4_545 0.97(3) 1.77(3) 2.738(3) 179(2)
N1 H1NB O4 1_555 0.86(3) 2.50(3) 2.982(3) 116(2)
N1 H1NB O2 4_555 0.86(3) 2.08(3) 2.915(3) 164(2)
O4 H4A O1 1_555 0.82 1.94 2.738(3) 164
O4 H4A O2 4_555 0.82 2.58 2.925(3) 107
